data_2008135
loop_
_publ_author_name
'Nieuwenhuyzen, M.'
'Keirse, R.'
'Shaw, B.'
'Vos, J. G.'

_publ_section_title
;
 A 2:1 co-crystal of 5-(2-pyridyl)-1<i>H</i>-1,2,4-triazole and
 1,4-dihydroxybenzene
;
_journal_issue 2
_journal_name_full 'Acta Crystallographica Section C'
_journal_page_first 264
_journal_page_last 266
_journal_paper_doi 10.1107/S0108270198012359
_journal_volume 55
_journal_year 1999
_chemical_formula_iupac '2C7 H6 N4, C6 H6 O2'
_chemical_formula_moiety (C7H6N4)2(C6H6O2)
_chemical_formula_sum 'C20 H18 N8 O2'
_chemical_formula_weight 402.42
_chemical_melting_point 161
_chemical_name_systematic
;
 ?
;
_space_group_IT_number 14
_symmetry_cell_setting monoclinic
_symmetry_space_group_name_Hall '-P 2ybc'
_symmetry_space_group_name_H-M 'P 1 21/c 1'
_audit_creation_method SHELXL
_cell_angle_alpha 90.00
_cell_angle_beta 101.150(10)
_cell_angle_gamma 90.00
_cell_formula_units_Z 4
_cell_length_a 20.745(2)
_cell_length_b 9.9210(10)
_cell_length_c 9.2320(10)
_cell_measurement_reflns_used 35
_cell_measurement_temperature 153(2)
_cell_measurement_theta_max 12.5
_cell_measurement_theta_min 5.0
_cell_volume 1864.2(3)
_computing_cell_refinement XSCANS
_computing_data_collection 'XSCANS (Fait, 1993)'
_computing_data_reduction XSCANS
_computing_molecular_graphics 'SHELXTL/PC (Sheldrick, 1990b)'
_computing_publication_material SHELXL93
_computing_structure_refinement 'SHELXL93 (Sheldrick, 1993)'
_computing_structure_solution 'SHELXS86 (Sheldrick, 1990a)'
_diffrn_ambient_temperature 153(2)
_diffrn_measurement_device 'Siemens P4'
_diffrn_measurement_method \w
_diffrn_radiation_monochromator graphite
_diffrn_radiation_source 'fine-focus sealed tube'
_diffrn_radiation_type MoK\a
_diffrn_radiation_wavelength 0.71073
_diffrn_reflns_av_R_equivalents 0.015
_diffrn_reflns_av_sigmaI/netI 0.0238
_diffrn_reflns_limit_h_max 24
_diffrn_reflns_limit_h_min -24
_diffrn_reflns_limit_k_max 0
_diffrn_reflns_limit_k_min -11
_diffrn_reflns_limit_l_max 10
_diffrn_reflns_limit_l_min 0
_diffrn_reflns_number 3496
_diffrn_reflns_theta_max 25
_diffrn_reflns_theta_min 2.00
_diffrn_standards_decay_% 1%
_diffrn_standards_interval_count 97
_diffrn_standards_number 3
_exptl_absorpt_coefficient_mu 0.099
_exptl_absorpt_correction_type none
_exptl_crystal_colour Block
_exptl_crystal_density_diffrn 1.434
_exptl_crystal_density_method 'not measured'
_exptl_crystal_description Colourless
_exptl_crystal_F_000 840
_exptl_crystal_size_max 0.65
_exptl_crystal_size_mid 0.52
_exptl_crystal_size_min 0.36
_refine_diff_density_max 0.186
_refine_diff_density_min -0.305
_refine_ls_extinction_method none
_refine_ls_goodness_of_fit_all 1.040
_refine_ls_goodness_of_fit_obs 1.062
_refine_ls_hydrogen_treatment 'Idealised positions, riding model'
_refine_ls_matrix_type full
_refine_ls_number_parameters 273
_refine_ls_number_reflns 3268
_refine_ls_number_restraints 0
_refine_ls_restrained_S_all 1.044
_refine_ls_restrained_S_obs 1.062
_refine_ls_R_factor_all 0.053
_refine_ls_R_factor_obs 0.038
_refine_ls_shift/esd_max 0.003
_refine_ls_shift/esd_mean 0.000
_refine_ls_structure_factor_coef Fsqd
_refine_ls_weighting_details 'w = 1/[\s^2^(Fo^2^)+(0.0476P)^2^+0.6161P] where P = (Fo^2^+2Fc^2^)/3'
_refine_ls_weighting_scheme calc
_refine_ls_wR_factor_all 0.095
_refine_ls_wR_factor_obs 0.085
_reflns_number_observed 2633
_reflns_number_total 3269
_reflns_observed_criterion I>2\s(I)
_cod_data_source_file cf1258.cif
_cod_data_source_block han1
_cod_depositor_comments
;
The following automatic conversions were performed:
'_symmetry_cell_setting' value 'Monoclinic' changed to 'monoclinic'
according to '/home/saulius/struct/CIF-dictionaries/cif_core.dic'
dictionary named 'cif_core.dic' version 2.4.1 from 2010-06-29.

Automatic conversion script
Id: cif_fix_enum 1527 2010-12-29 10:47:43Z saulius 

The following automatic conversions were performed:

'_refine_ls_weighting_scheme' value 'calc w =
1/[\s^2^(Fo^2^)+(0.0476P)^2^+0.6161P] where P = (Fo^2^+2Fc^2^)/3' was
changed to 'calc'. New tag '_refine_ls_weighting_details' was
created. The value of the new tag was set to 'w =
1/[\s^2^(Fo^2^)+(0.0476P)^2^+0.6161P] where P = (Fo^2^+2Fc^2^)/3'.

Automatic conversion script
Id: cif_fix_values 3143 2015-03-26 13:38:13Z robertas 
;
_cod_original_sg_symbol_H-M 'P 21/c'
_cod_database_code 2008135

loop_
_symmetry_equiv_pos_as_xyz
'x, y, z'
'-x, y+1/2, -z+1/2'
'-x, -y, -z'
'x, -y-1/2, z-1/2'

loop_
_atom_site_aniso_label
_atom_site_aniso_U_11
_atom_site_aniso_U_22
_atom_site_aniso_U_33
_atom_site_aniso_U_12
_atom_site_aniso_U_13
_atom_site_aniso_U_23
N1a 0.0221(8) 0.0197(8) 0.0263(8) 0.0020(6) 0.0029(6) -0.0002(6)
C2a 0.0248(9) 0.0202(9) 0.0291(10) 0.0022(7) 0.0042(8) 0.0008(8)
C3a 0.0253(9) 0.0261(10) 0.0243(9) 0.0058(8) 0.0047(8) 0.0018(8)
C4a 0.0246(9) 0.0296(10) 0.0250(9) 0.0011(8) 0.0023(8) -0.0033(8)
C5a 0.0259(9) 0.0217(9) 0.0279(10) 0.0005(8) 0.0033(8) -0.0030(8)
C6a 0.0199(8) 0.0203(9) 0.0238(9) 0.0014(7) 0.0070(7) -0.0017(7)
C7a 0.0186(8) 0.0189(9) 0.0240(9) 0.0007(7) 0.0050(7) -0.0028(7)
N8a 0.0242(8) 0.0202(8) 0.0265(8) 0.0022(6) -0.0007(6) -0.0017(6)
C9a 0.0243(9) 0.0230(10) 0.0265(9) 0.0024(8) 0.0022(8) 0.0001(8)
N10a 0.0238(8) 0.0188(8) 0.0286(8) 0.0022(6) 0.0025(7) 0.0043(6)
N11a 0.0214(8) 0.0208(8) 0.0276(8) 0.0008(6) 0.0020(6) 0.0013(6)
N1b 0.0328(9) 0.0188(8) 0.0378(9) 0.0030(7) 0.0132(7) 0.0003(7)
C2b 0.0386(11) 0.0225(10) 0.0448(12) 0.0050(8) 0.0185(10) -0.0006(9)
C3b 0.0316(10) 0.0294(11) 0.0375(11) 0.0044(8) 0.0124(9) -0.0038(9)
C4b 0.0303(10) 0.0336(11) 0.0332(11) -0.0036(9) 0.0119(9) -0.0016(9)
C5b 0.0270(9) 0.0242(10) 0.0288(10) -0.0018(8) 0.0046(8) -0.0003(8)
C6b 0.0181(8) 0.0201(9) 0.0238(9) -0.0018(7) 0.0007(7) -0.0021(7)
C7b 0.0190(8) 0.0183(9) 0.0247(9) -0.0008(7) 0.0013(7) 0.0001(7)
N8b 0.0238(8) 0.0185(8) 0.0347(9) -0.0007(6) 0.0091(7) -0.0021(7)
C9b 0.0244(9) 0.0207(9) 0.0360(10) -0.0011(7) 0.0100(8) -0.0011(8)
N10b 0.0248(8) 0.0171(8) 0.0372(9) 0.0026(6) 0.0109(7) -0.0025(7)
N11b 0.0229(8) 0.0183(8) 0.0350(9) 0.0020(6) 0.0083(7) 0.0008(7)
O12 0.0243(7) 0.0264(7) 0.0381(8) -0.0023(5) 0.0081(6) -0.0038(6)
C12 0.0234(9) 0.0163(9) 0.0263(9) 0.0032(7) 0.0024(7) 0.0054(7)
C13 0.0278(9) 0.0170(9) 0.0266(9) -0.0017(7) 0.0012(8) -0.0016(7)
C14 0.0303(10) 0.0187(9) 0.0288(10) 0.0014(8) 0.0051(8) -0.0030(8)
C15 0.0220(9) 0.0169(9) 0.0302(10) 0.0020(7) 0.0032(8) 0.0027(7)
O15 0.0242(7) 0.0255(7) 0.0491(8) -0.0027(5) 0.0113(6) -0.0080(6)
C16 0.0258(9) 0.0169(9) 0.0232(9) 0.0014(7) -0.0014(7) 0.0009(7)
C17 0.0283(9) 0.0172(9) 0.0212(9) 0.0033(7) 0.0020(7) 0.0011(7)

loop_
_atom_site_label
_atom_site_fract_x
_atom_site_fract_y
_atom_site_fract_z
_atom_site_U_iso_or_equiv
_atom_site_thermal_displace_type
_atom_site_calc_flag
_atom_site_refinement_flags
_atom_site_occupancy
_atom_site_disorder_group
_atom_site_type_symbol
N1a 0.41354(7) 0.71803(14) -0.0042(2) 0.0229(3) Uani d . 1 . N
C2a 0.37781(8) 0.7921(2) -0.1122(2) 0.0248(4) Uani d . 1 . C
H2a 0.38610(8) 0.8767(2) -0.1053(2) 0.037 Uiso d R 1 . H
C3a 0.33224(9) 0.7391(2) -0.2265(2) 0.0252(4) Uani d . 1 . C
H3a 0.30519(9) 0.7984(2) -0.3075(2) 0.038 Uiso d R 1 . H
C4a 0.32202(9) 0.6014(2) -0.2307(2) 0.0267(4) Uani d . 1 . C
H4a 0.28792(9) 0.5593(2) -0.3152(2) 0.040 Uiso d R 1 . H
C5a 0.35793(9) 0.5224(2) -0.1208(2) 0.0254(4) Uani d . 1 . C
H5a 0.35019(9) 0.4193(2) -0.1146(2) 0.038 Uiso d R 1 . H
C6a 0.40320(8) 0.5842(2) -0.0100(2) 0.0209(4) Uani d . 1 . C
C7a 0.44420(8) 0.5058(2) 0.1091(2) 0.0204(4) Uani d . 1 . C
N8a 0.48887(7) 0.56434(15) 0.2188(2) 0.0244(3) Uani d . 1 . N
C9a 0.51464(9) 0.4590(2) 0.2988(2) 0.0250(4) Uani d . 1 . C
H9a 0.55186(9) 0.4608(2) 0.3876(2) 0.037 Uiso d R 1 . H
N10a 0.48746(7) 0.34553(15) 0.2417(2) 0.0241(3) Uani d . 1 . N
H10a 0.49514(7) 0.26281(15) 0.2685(2) 0.036 Uiso d R 1 . H
N11a 0.44184(7) 0.37258(15) 0.1188(2) 0.0236(3) Uani d . 1 . N
N1b 0.10466(8) -0.15318(15) -0.3864(2) 0.0289(4) Uani d . 1 . N
C2b 0.14610(10) -0.2263(2) -0.4501(2) 0.0339(5) Uani d . 1 . C
H2b 0.15006(10) -0.3198(2) -0.4221(2) 0.051 Uiso d R 1 . H
C3b 0.18387(9) -0.1732(2) -0.5437(2) 0.0320(5) Uani d . 1 . C
H3b 0.21348(9) -0.2283(2) -0.5834(2) 0.048 Uiso d R 1 . H
C4b 0.17770(9) -0.0376(2) -0.5777(2) 0.0316(5) Uani d . 1 . C
H4b 0.20228(9) 0.0010(2) -0.6530(2) 0.047 Uiso d R 1 . H
C5b 0.13444(9) 0.0395(2) -0.5155(2) 0.0268(4) Uani d . 1 . C
H5b 0.12499(9) 0.1414(2) -0.5446(2) 0.040 Uiso d R 1 . H
C6b 0.09995(8) -0.0213(2) -0.4190(2) 0.0211(4) Uani d . 1 . C
C7b 0.05616(8) 0.0565(2) -0.3425(2) 0.0211(4) Uani d . 1 . C
N8b 0.01428(7) -0.00199(15) -0.2650(2) 0.0252(4) Uani d . 1 . N
C9b -0.01451(9) 0.1026(2) -0.2151(2) 0.0265(4) Uani d . 1 . C
H9b -0.04914(9) 0.0992(2) -0.1553(2) 0.040 Uiso d R 1 . H
N10b 0.00861(7) 0.21687(15) -0.2586(2) 0.0257(3) Uani d . 1 . N
H10b -0.00366(7) 0.29757(15) -0.2376(2) 0.039 Uiso d R 1 . H
N11b 0.05465(7) 0.19030(15) -0.3411(2) 0.0250(3) Uani d . 1 . N
O12 0.37170(6) 0.15730(13) -0.04035(14) 0.0293(3) Uani d . 1 . O
H12O 0.3918(3) 0.2190(14) 0.0111(16) 0.044 Uiso d R 1 . H
C12 0.30941(8) 0.1455(2) -0.0112(2) 0.0223(4) Uani d . 1 . C
C13 0.28860(9) 0.2152(2) 0.1019(2) 0.0244(4) Uani d . 1 . C
H13 0.31840(9) 0.2805(2) 0.1635(2) 0.037 Uiso d R 1 . H
C14 0.22528(9) 0.1967(2) 0.1273(2) 0.0260(4) Uani d . 1 . C
H14 0.21142(9) 0.2604(2) 0.2056(2) 0.039 Uiso d R 1 . H
C15 0.18201(8) 0.1094(2) 0.0395(2) 0.0233(4) Uani d . 1 . C
O15 0.11916(6) 0.08683(13) 0.0600(2) 0.0324(3) Uani d . 1 . O
H15O 0.1057(4) 0.1542(8) 0.100(2) 0.049 Uiso d R 1 . H
C16 0.20304(9) 0.0395(2) -0.0732(2) 0.0228(4) Uani d . 1 . C
H16 0.17042(9) -0.0210(2) -0.1426(2) 0.034 Uiso d R 1 . H
C17 0.26631(9) 0.0579(2) -0.0986(2) 0.0226(4) Uani d . 1 . C
H17 0.27851(9) -0.0007(2) -0.1808(2) 0.034 Uiso d R 1 . H

loop_
_atom_type_symbol
_atom_type_description
_atom_type_scat_dispersion_real
_atom_type_scat_dispersion_imag
_atom_type_scat_source
C C 0.0033 0.0016 'International Tables Vol C Tables 4.2.6.8 and 6.1.1.4'
H H 0.0000 0.0000 'International Tables Vol C Tables 4.2.6.8 and 6.1.1.4'
N N 0.0061 0.0033 'International Tables Vol C Tables 4.2.6.8 and 6.1.1.4'
O O 0.0106 0.0060 'International Tables Vol C Tables 4.2.6.8 and 6.1.1.4'

loop_
_geom_angle_atom_site_label_1
_geom_angle_atom_site_label_2
_geom_angle_atom_site_label_3
_geom_angle
C2a N1a C6a 116.8(2)
N1a C2a C3a 124.0(2)
C2a C3a C4a 118.5(2)
C5a C4a C3a 118.8(2)
C4a C5a C6a 118.8(2)
N1a C6a C5a 123.0(2)
N1a C6a C7a 115.27(15)
C5a C6a C7a 121.7(2)
N11a C7a N8a 113.8(2)
N11a C7a C6a 123.5(2)
N8a C7a C6a 122.7(2)
C9a N8a C7a 102.69(14)
N10a C9a N8a 110.7(2)
C9a N10a N11a 109.85(14)
C7a N11a N10a 102.99(14)
C6b N1b C2b 116.9(2)
N1b C2b C3b 123.9(2)
C2b C3b C4b 118.4(2)
C3b C4b C5b 118.9(2)
C6b C5b C4b 118.8(2)
N1b C6b C5b 123.0(2)
N1b C6b C7b 115.4(2)
C5b C6b C7b 121.6(2)
N11b C7b N8b 113.8(2)
N11b C7b C6b 123.1(2)
N8b C7b C6b 123.0(2)
C9b N8b C7b 103.06(15)
N10b C9b N8b 110.6(2)
C9b N10b N11b 109.85(14)
C7b N11b N10b 102.70(14)
O12 C12 C17 117.6(2)
O12 C12 C13 123.1(2)
C17 C12 C13 119.3(2)
C12 C13 C14 120.1(2)
C15 C14 C13 120.6(2)
O15 C15 C16 117.8(2)
O15 C15 C14 123.0(2)
C16 C15 C14 119.2(2)
C17 C16 C15 120.3(2)
C12 C17 C16 120.5(2)

loop_
_geom_bond_atom_site_label_1
_geom_bond_atom_site_label_2
_geom_bond_site_symmetry_2
_geom_bond_distance
_geom_bond_publ_flag
N1a C2a . 1.340(2) ?
N1a C6a . 1.344(2) ?
C2a C3a . 1.377(3) ?
C3a C4a . 1.382(3) ?
C4a C5a . 1.381(3) ?
C5a C6a . 1.390(2) ?
C6a C7a . 1.476(2) ?
C7a N11a . 1.326(2) ?
C7a N8a . 1.363(2) ?
N8a C9a . 1.330(2) ?
C9a N10a . 1.322(2) ?
N10a N11a . 1.356(2) ?
N1b C6b . 1.342(2) ?
N1b C2b . 1.344(2) ?
C2b C3b . 1.378(3) ?
C3b C4b . 1.382(3) ?
C4b C5b . 1.386(3) ?
C5b C6b . 1.384(3) ?
C6b C7b . 1.473(2) ?
C7b N11b . 1.327(2) ?
C7b N8b . 1.358(2) ?
N8b C9b . 1.324(2) ?
C9b N10b . 1.323(2) ?
N10b N11b . 1.358(2) ?
O12 C12 . 1.375(2) ?
C12 C17 . 1.388(2) ?
C12 C13 . 1.389(3) ?
C13 C14 . 1.391(3) ?
C14 C15 . 1.390(2) ?
C15 O15 . 1.372(2) ?
C15 C16 . 1.389(3) ?
C16 C17 . 1.389(2) ?

loop_
_cod_related_entry_id
_cod_related_entry_database
_cod_related_entry_code
1 ChemSpider 21105664
